data_7114451
loop_
_publ_author_name
'Rogez, Guillaume'
'Marvilliers, Arnaud'
'Sarr, Papa'
'Parsons, Simon'
'Teat, Simon J.'
'Ricard, Louis'
'Mallah, Talal'

_publ_section_title
;
 Tuning the optical properties of Prussian blue-like complexes
;
_journal_issue 14
_journal_name_full 'Chemical Communications'
_journal_page_first 1460
_journal_paper_doi 10.1039/b202288e
_journal_year 2002
_chemical_formula_moiety '[FeLCl]BPh4'
_chemical_formula_sum 'C45 H41 B Cl Fe N4 O'
_chemical_formula_weight 755.93
_chemical_name_systematic
; 
? 
;
_space_group_IT_number 15
_symmetry_cell_setting monoclinic
_symmetry_space_group_name_Hall '-C 2yc'
_symmetry_space_group_name_H-M 'C 1 2/c 1'
_atom_sites_solution_hydrogens geom
_atom_sites_solution_primary direct
_atom_sites_solution_secondary difmap
_audit_creation_method SHELXL-97
_cell_angle_alpha 90.00
_cell_angle_beta 106.912(4)
_cell_angle_gamma 90.00
_cell_formula_units_Z 8
_cell_length_a 28.149(7)
_cell_length_b 10.622(3)
_cell_length_c 26.677(6)
_cell_measurement_reflns_used 869
_cell_measurement_temperature 150(2)
_cell_measurement_theta_max 25
_cell_measurement_theta_min 2
_cell_volume 7631(3)
_computing_cell_refinement 'Bruker SMART'
_computing_data_collection 'Bruker SMART'
_computing_data_reduction 'Bruker SHELXTL'
_computing_molecular_graphics 'Bruker SHELXTL'
_computing_publication_material 'Bruker SHELXTL'
_computing_structure_refinement 'SHELXL-97 (Sheldrick, 1997)'
_computing_structure_solution SIR97
_diffrn_ambient_temperature 150(2)
_diffrn_measured_fraction_theta_full 0.995
_diffrn_measured_fraction_theta_max 0.995
_diffrn_measurement_device_type 'CCD area detector'
_diffrn_measurement_method Omega
_diffrn_radiation_monochromator graphite
_diffrn_radiation_source 'fine-focus sealed tube'
_diffrn_radiation_type MoK\a
_diffrn_radiation_wavelength 0.71073
_diffrn_reflns_av_R_equivalents 0.0369
_diffrn_reflns_av_sigmaI/netI 0.0455
_diffrn_reflns_limit_h_max 35
_diffrn_reflns_limit_h_min -28
_diffrn_reflns_limit_k_max 13
_diffrn_reflns_limit_k_min -13
_diffrn_reflns_limit_l_max 24
_diffrn_reflns_limit_l_min -33
_diffrn_reflns_number 21351
_diffrn_reflns_theta_full 26.39
_diffrn_reflns_theta_max 26.39
_diffrn_reflns_theta_min 1.51
_exptl_absorpt_coefficient_mu 0.506
_exptl_absorpt_correction_T_max 0.928
_exptl_absorpt_correction_T_min 0.816
_exptl_absorpt_correction_type Sadabs
_exptl_crystal_colour Black
_exptl_crystal_density_diffrn 1.316
_exptl_crystal_density_method 'not measured'
_exptl_crystal_description chip
_exptl_crystal_F_000 3160
_exptl_crystal_size_max 0.12
_exptl_crystal_size_mid 0.11
_exptl_crystal_size_min 0.05
_refine_diff_density_max 0.397
_refine_diff_density_min -0.272
_refine_diff_density_rms 0.055
_refine_ls_extinction_method none
_refine_ls_goodness_of_fit_ref 0.971
_refine_ls_hydrogen_treatment riding
_refine_ls_matrix_type full
_refine_ls_number_parameters 478
_refine_ls_number_reflns 7789
_refine_ls_number_restraints 0
_refine_ls_restrained_S_all 0.971
_refine_ls_R_factor_all 0.0545
_refine_ls_R_factor_gt 0.0385
_refine_ls_shift/su_max 0.002
_refine_ls_shift/su_mean 0.000
_refine_ls_structure_factor_coef Fsqd
_refine_ls_weighting_details 'calc w=1/[\s^2^(Fo^2^)+(0.0528P)^2^+0.0000P] where P=(Fo^2^+2Fc^2^)/3'
_refine_ls_weighting_scheme calc
_refine_ls_wR_factor_gt 0.0894
_refine_ls_wR_factor_ref 0.0947
_reflns_number_gt 5924
_reflns_number_total 7789
_reflns_threshold_expression >2sigma(I)
_cod_data_source_file b202288e.txt
_cod_data_source_block fel6bp
_cod_depositor_comments
;
The following automatic conversions were performed:

'_symmetry_cell_setting' value 'Monoclinic' changed to 'monoclinic'
according to
/usr/data/users/saulius/automatic-downloads/retrospective/RSC/lib/dictionaries/cif_core.dic
dictionary named 'cif_core.dic' version 2.4.2 from 2011-04-26.

Automatic conversion script
Id: cif_fix_values 2281 2013-09-26 08:29:07Z andrius 

The following automatic conversions were performed:

'_atom_sites_solution_hydrogens' value 'geometric' was changed to
'geom'.

Automatic conversion script
Id: cif_fix_values 6452 2018-10-05 10:23:21Z andrius 
;
_cod_original_sg_symbol_H-M C2/c
_cod_database_code 7114451

loop_
_symmetry_equiv_pos_as_xyz
'x, y, z'
'-x, y, -z+1/2'
'x+1/2, y+1/2, z'
'-x+1/2, y+1/2, -z+1/2'
'-x, -y, -z'
'x, -y, z-1/2'
'-x+1/2, -y+1/2, -z'
'x+1/2, -y+1/2, z-1/2'

loop_
_atom_site_label
_atom_site_type_symbol
_atom_site_fract_x
_atom_site_fract_y
_atom_site_fract_z
_atom_site_U_iso_or_equiv
_atom_site_adp_type
_atom_site_occupancy
_atom_site_symmetry_multiplicity
_atom_site_calc_flag
_atom_site_refinement_flags
Fe1 Fe 0.061065(10) 0.21164(2) 0.119754(10) 0.01804(9) Uani 1 1 d .
Cl1 Cl -0.022904(17) 0.24176(5) 0.098252(19) 0.02559(12) Uani 1 1 d .
N1 N 0.07944(6) 0.40066(14) 0.15678(6) 0.0200(3) Uani 1 1 d .
C1A C 0.05491(7) 0.49465(17) 0.11637(7) 0.0221(4) Uani 1 1 d .
H1A1 H 0.0691 0.5792 0.1269 0.027 Uiso 1 1 calc R
H1A2 H 0.0189 0.4979 0.1128 0.027 Uiso 1 1 calc R
C2A C 0.06289(7) 0.45745(17) 0.06508(7) 0.0210(4) Uani 1 1 d .
N3A N 0.06629(6) 0.33226(14) 0.05743(6) 0.0193(3) Uani 1 1 d .
C4A C 0.07183(7) 0.29237(18) 0.01170(7) 0.0230(4) Uani 1 1 d .
H4A H 0.0738 0.2044 0.0062 0.028 Uiso 1 1 calc R
C5A C 0.07471(7) 0.37343(18) -0.02759(7) 0.0250(4) Uani 1 1 d .
H5A H 0.0786 0.3422 -0.0596 0.030 Uiso 1 1 calc R
C6A C 0.07185(7) 0.50169(18) -0.01936(8) 0.0259(5) Uani 1 1 d .
H6A H 0.0742 0.5600 -0.0455 0.031 Uiso 1 1 calc R
C7A C 0.06558(7) 0.54383(18) 0.02722(7) 0.0242(4) Uani 1 1 d .
H7A H 0.0631 0.6314 0.0332 0.029 Uiso 1 1 calc R
C1B C 0.06000(8) 0.40566(17) 0.20286(7) 0.0236(4) Uani 1 1 d .
H1B1 H 0.0246 0.4307 0.1913 0.028 Uiso 1 1 calc R
H1B2 H 0.0785 0.4701 0.2278 0.028 Uiso 1 1 calc R
C2B C 0.06499(7) 0.27963(17) 0.23011(7) 0.0216(4) Uani 1 1 d .
N3B N 0.06339(6) 0.17809(14) 0.19916(6) 0.0212(4) Uani 1 1 d .
C4B C 0.06596(8) 0.06302(18) 0.22020(8) 0.0267(5) Uani 1 1 d .
H4B H 0.0649 -0.0082 0.1984 0.032 Uiso 1 1 calc R
C5B C 0.07011(8) 0.04408(19) 0.27241(8) 0.0309(5) Uani 1 1 d .
H5B H 0.0715 -0.0387 0.2863 0.037 Uiso 1 1 calc R
C6B C 0.07222(8) 0.1479(2) 0.30415(8) 0.0322(5) Uani 1 1 d .
H6B H 0.0754 0.1374 0.3403 0.039 Uiso 1 1 calc R
C7B C 0.06974(8) 0.26725(19) 0.28283(8) 0.0266(5) Uani 1 1 d .
H7B H 0.0713 0.3396 0.3042 0.032 Uiso 1 1 calc R
C1C C 0.13426(7) 0.41884(17) 0.17153(7) 0.0222(4) Uani 1 1 d .
H1C1 H 0.1443 0.4800 0.2007 0.027 Uiso 1 1 calc R
H1C2 H 0.1434 0.4544 0.1413 0.027 Uiso 1 1 calc R
C2C C 0.16208(7) 0.29613(17) 0.18810(7) 0.0233(4) Uani 1 1 d .
H2C1 H 0.1976 0.3070 0.1906 0.028 Uiso 1 1 calc R
H2C2 H 0.1595 0.2695 0.2228 0.028 Uiso 1 1 calc R
N3C N 0.13940(6) 0.20083(14) 0.14809(6) 0.0198(3) Uani 1 1 d .
C4C C 0.16743(7) 0.12736(18) 0.13100(7) 0.0233(4) Uani 1 1 d .
H4C H 0.2023 0.1376 0.1451 0.028 Uiso 1 1 calc R
C5C C 0.14993(7) 0.03027(17) 0.09198(7) 0.0214(4) Uani 1 1 d .
C6C C 0.09911(7) 0.00018(17) 0.07100(7) 0.0203(4) Uani 1 1 d .
O6C O 0.06374(5) 0.05660(11) 0.08699(5) 0.0218(3) Uani 1 1 d .
C7C C 0.08572(8) -0.09076(17) 0.03136(8) 0.0255(5) Uani 1 1 d .
H7C H 0.0517 -0.1115 0.0163 0.031 Uiso 1 1 calc R
C8C C 0.12148(8) -0.15063(19) 0.01391(8) 0.0294(5) Uani 1 1 d .
H8C H 0.1116 -0.2109 -0.0135 0.035 Uiso 1 1 calc R
C9C C 0.17139(8) -0.12450(19) 0.03559(8) 0.0298(5) Uani 1 1 d .
H9C H 0.1957 -0.1682 0.0240 0.036 Uiso 1 1 calc R
C10C C 0.18549(8) -0.03426(18) 0.07430(8) 0.0273(5) Uani 1 1 d .
H10C H 0.2197 -0.0156 0.0892 0.033 Uiso 1 1 calc R
B1 B 0.33658(8) 0.1919(2) 0.15944(9) 0.0230(5) Uani 1 1 d .
C1 C 0.28821(7) 0.27613(18) 0.12605(7) 0.0229(4) Uani 1 1 d .
C2 C 0.27862(8) 0.3949(2) 0.14403(8) 0.0314(5) Uani 1 1 d .
H2 H 0.2993 0.4238 0.1768 0.038 Uiso 1 1 calc R
C3 C 0.24022(9) 0.4720(2) 0.11597(9) 0.0367(5) Uani 1 1 d .
H3 H 0.2354 0.5522 0.1296 0.044 Uiso 1 1 calc R
C4 C 0.20908(8) 0.4328(2) 0.06850(9) 0.0387(6) Uani 1 1 d .
H4 H 0.1825 0.4849 0.0494 0.046 Uiso 1 1 calc R
C5 C 0.21709(8) 0.3168(2) 0.04927(8) 0.0359(5) Uani 1 1 d .
H5 H 0.1959 0.2884 0.0167 0.043 Uiso 1 1 calc R
C6 C 0.25612(8) 0.24108(19) 0.07737(8) 0.0270(5) Uani 1 1 d .
H6 H 0.2612 0.1623 0.0629 0.032 Uiso 1 1 calc R
C7 C 0.32959(7) 0.04253(18) 0.14097(7) 0.0235(4) Uani 1 1 d .
C8 C 0.33398(8) 0.00755(19) 0.09159(8) 0.0318(5) Uani 1 1 d .
H8 H 0.3426 0.0706 0.0705 0.038 Uiso 1 1 calc R
C9 C 0.32635(8) -0.1140(2) 0.07223(9) 0.0379(6) Uani 1 1 d .
H9 H 0.3294 -0.1324 0.0384 0.045 Uiso 1 1 calc R
C10 C 0.31430(8) -0.2087(2) 0.10191(9) 0.0377(6) Uani 1 1 d .
H10 H 0.3088 -0.2922 0.0888 0.045 Uiso 1 1 calc R
C11 C 0.31043(8) -0.1794(2) 0.15082(9) 0.0372(6) Uani 1 1 d .
H11 H 0.3027 -0.2437 0.1720 0.045 Uiso 1 1 calc R
C12 C 0.31767(8) -0.05621(19) 0.16961(8) 0.0300(5) Uani 1 1 d .
H12 H 0.3143 -0.0388 0.2034 0.036 Uiso 1 1 calc R
C13 C 0.38661(7) 0.24724(18) 0.14716(7) 0.0218(4) Uani 1 1 d .
C14 C 0.38638(8) 0.34966(18) 0.11390(7) 0.0259(5) Uani 1 1 d .
H14 H 0.3556 0.3890 0.0969 0.031 Uiso 1 1 calc R
C15 C 0.42942(8) 0.39625(19) 0.10469(8) 0.0304(5) Uani 1 1 d .
H15 H 0.4274 0.4654 0.0816 0.036 Uiso 1 1 calc R
C16 C 0.47485(8) 0.3426(2) 0.12892(8) 0.0321(5) Uani 1 1 d .
H16 H 0.5043 0.3751 0.1233 0.039 Uiso 1 1 calc R
C17 C 0.47681(8) 0.2401(2) 0.16179(8) 0.0308(5) Uani 1 1 d .
H17 H 0.5078 0.2018 0.1787 0.037 Uiso 1 1 calc R
C18 C 0.43344(8) 0.19341(19) 0.17001(7) 0.0255(5) Uani 1 1 d .
H18 H 0.4357 0.1220 0.1920 0.031 Uiso 1 1 calc R
C19 C 0.33951(7) 0.20695(18) 0.22176(7) 0.0241(4) Uani 1 1 d .
C20 C 0.29717(8) 0.1822(2) 0.23789(8) 0.0355(5) Uani 1 1 d .
H20 H 0.2686 0.1494 0.2128 0.043 Uiso 1 1 calc R
C21 C 0.29474(9) 0.2028(2) 0.28837(9) 0.0421(6) Uani 1 1 d .
H21 H 0.2648 0.1859 0.2968 0.051 Uiso 1 1 calc R
C22 C 0.33556(10) 0.2477(2) 0.32627(8) 0.0381(6) Uani 1 1 d .
H22 H 0.3342 0.2624 0.3610 0.046 Uiso 1 1 calc R
C23 C 0.37841(9) 0.27098(19) 0.31285(8) 0.0341(5) Uani 1 1 d .
H23 H 0.4070 0.3015 0.3386 0.041 Uiso 1 1 calc R
C24 C 0.38031(8) 0.25023(18) 0.26166(8) 0.0278(5) Uani 1 1 d .
H24 H 0.4105 0.2662 0.2537 0.033 Uiso 1 1 calc R

loop_
_atom_site_aniso_label
_atom_site_aniso_U_11
_atom_site_aniso_U_22
_atom_site_aniso_U_33
_atom_site_aniso_U_23
_atom_site_aniso_U_13
_atom_site_aniso_U_12
Fe1 0.01902(16) 0.01800(15) 0.01688(15) -0.00027(10) 0.00486(11) -0.00088(11)
Cl1 0.0192(3) 0.0286(3) 0.0280(3) 0.0043(2) 0.0053(2) -0.0001(2)
N1 0.0212(9) 0.0207(8) 0.0187(8) 0.0007(6) 0.0068(7) -0.0002(7)
C1A 0.0255(11) 0.0182(9) 0.0225(10) 0.0007(8) 0.0066(8) 0.0010(8)
C2A 0.0158(10) 0.0223(10) 0.0234(10) -0.0003(8) 0.0035(8) 0.0002(8)
N3A 0.0192(9) 0.0200(8) 0.0177(8) 0.0009(6) 0.0038(7) -0.0013(7)
C4A 0.0239(11) 0.0221(10) 0.0219(10) -0.0022(8) 0.0048(8) -0.0018(8)
C5A 0.0242(11) 0.0320(11) 0.0182(10) 0.0003(8) 0.0053(8) -0.0014(9)
C6A 0.0230(11) 0.0293(11) 0.0244(11) 0.0088(9) 0.0052(8) 0.0005(9)
C7A 0.0234(11) 0.0209(10) 0.0272(11) 0.0048(8) 0.0056(9) 0.0020(8)
C1B 0.0294(12) 0.0224(10) 0.0214(10) -0.0024(8) 0.0112(9) 0.0016(9)
C2B 0.0178(10) 0.0251(10) 0.0227(10) -0.0025(8) 0.0075(8) 0.0009(8)
N3B 0.0227(9) 0.0216(8) 0.0195(8) 0.0012(6) 0.0067(7) -0.0005(7)
C4B 0.0309(12) 0.0223(10) 0.0269(11) 0.0007(8) 0.0084(9) 0.0023(9)
C5B 0.0405(14) 0.0268(11) 0.0278(12) 0.0065(9) 0.0136(10) 0.0051(10)
C6B 0.0388(14) 0.0380(13) 0.0231(11) 0.0055(9) 0.0146(10) 0.0064(10)
C7B 0.0287(12) 0.0297(11) 0.0246(11) -0.0034(9) 0.0129(9) 0.0022(9)
C1C 0.0243(11) 0.0213(10) 0.0201(10) -0.0032(8) 0.0052(8) -0.0039(8)
C2C 0.0205(11) 0.0262(10) 0.0206(10) -0.0059(8) 0.0021(8) -0.0037(8)
N3C 0.0197(9) 0.0223(8) 0.0161(8) -0.0026(6) 0.0029(7) -0.0011(7)
C4C 0.0207(11) 0.0273(11) 0.0198(10) 0.0006(8) 0.0027(8) -0.0011(8)
C5C 0.0240(11) 0.0211(10) 0.0196(10) 0.0011(8) 0.0071(8) 0.0005(8)
C6C 0.0243(11) 0.0175(9) 0.0193(10) 0.0038(7) 0.0066(8) 0.0014(8)
O6C 0.0208(7) 0.0194(7) 0.0251(7) -0.0037(5) 0.0067(6) -0.0013(6)
C7C 0.0256(11) 0.0223(10) 0.0267(11) -0.0041(8) 0.0044(9) -0.0032(9)
C8C 0.0352(13) 0.0252(11) 0.0284(12) -0.0081(9) 0.0103(10) -0.0014(9)
C9C 0.0313(13) 0.0289(12) 0.0327(12) -0.0058(9) 0.0148(10) 0.0042(9)
C10C 0.0252(12) 0.0283(11) 0.0278(11) 0.0002(9) 0.0069(9) 0.0013(9)
B1 0.0200(12) 0.0284(12) 0.0216(12) 0.0009(9) 0.0076(9) 0.0011(9)
C1 0.0225(11) 0.0279(11) 0.0210(10) 0.0033(8) 0.0106(8) 0.0005(8)
C2 0.0304(13) 0.0376(13) 0.0258(11) -0.0012(9) 0.0076(9) 0.0043(10)
C3 0.0410(14) 0.0354(13) 0.0373(13) 0.0020(10) 0.0172(11) 0.0126(11)
C4 0.0307(13) 0.0540(15) 0.0320(13) 0.0155(11) 0.0102(10) 0.0170(11)
C5 0.0294(13) 0.0547(15) 0.0222(11) 0.0054(10) 0.0052(9) 0.0039(11)
C6 0.0275(12) 0.0316(11) 0.0237(11) 0.0006(9) 0.0101(9) -0.0009(9)
C7 0.0157(10) 0.0298(11) 0.0248(11) 0.0025(9) 0.0057(8) 0.0017(8)
C8 0.0355(13) 0.0267(11) 0.0393(13) 0.0002(9) 0.0204(10) -0.0029(10)
C9 0.0409(14) 0.0330(12) 0.0457(14) -0.0094(11) 0.0220(11) -0.0017(10)
C10 0.0326(13) 0.0246(12) 0.0547(15) -0.0039(11) 0.0108(11) -0.0033(10)
C11 0.0303(13) 0.0329(12) 0.0446(14) 0.0110(10) 0.0046(11) -0.0067(10)
C12 0.0249(12) 0.0345(12) 0.0273(11) 0.0053(9) 0.0024(9) -0.0041(9)
C13 0.0257(11) 0.0241(10) 0.0169(10) -0.0046(8) 0.0083(8) -0.0024(8)
C14 0.0318(12) 0.0257(11) 0.0216(10) -0.0032(8) 0.0097(9) -0.0017(9)
C15 0.0422(14) 0.0263(11) 0.0266(11) -0.0041(9) 0.0162(10) -0.0078(10)
C16 0.0300(13) 0.0411(13) 0.0300(12) -0.0126(10) 0.0164(10) -0.0152(10)
C17 0.0214(12) 0.0412(13) 0.0293(12) -0.0105(10) 0.0065(9) -0.0013(9)
C18 0.0280(12) 0.0271(11) 0.0229(11) -0.0021(8) 0.0097(9) -0.0009(9)
C19 0.0252(11) 0.0264(11) 0.0209(10) 0.0053(8) 0.0071(8) 0.0077(9)
C20 0.0231(12) 0.0571(15) 0.0260(12) 0.0113(10) 0.0066(9) 0.0119(11)
C21 0.0375(14) 0.0632(17) 0.0327(13) 0.0190(12) 0.0213(11) 0.0223(12)
C22 0.0609(17) 0.0351(12) 0.0240(12) 0.0062(10) 0.0214(12) 0.0176(12)
C23 0.0553(16) 0.0235(11) 0.0222(11) -0.0018(9) 0.0093(10) -0.0030(10)
C24 0.0356(13) 0.0222(10) 0.0266(11) 0.0019(8) 0.0106(9) 0.0000(9)

loop_
_atom_type_symbol
_atom_type_description
_atom_type_scat_dispersion_real
_atom_type_scat_dispersion_imag
_atom_type_scat_source
C C 0.0033 0.0016 'International Tables Vol C Tables 4.2.6.8 and 6.1.1.4'
H H 0.0000 0.0000 'International Tables Vol C Tables 4.2.6.8 and 6.1.1.4'
B B 0.0013 0.0007 'International Tables Vol C Tables 4.2.6.8 and 6.1.1.4'
N N 0.0061 0.0033 'International Tables Vol C Tables 4.2.6.8 and 6.1.1.4'
O O 0.0106 0.0060 'International Tables Vol C Tables 4.2.6.8 and 6.1.1.4'
Cl Cl 0.1484 0.1585 'International Tables Vol C Tables 4.2.6.8 and 6.1.1.4'
Fe Fe 0.3463 0.8444 'International Tables Vol C Tables 4.2.6.8 and 6.1.1.4'

loop_
_geom_angle_atom_site_label_1
_geom_angle_atom_site_label_2
_geom_angle_atom_site_label_3
_geom_angle
O6C Fe1 N3C 86.55(6)
O6C Fe1 N3B 108.82(6)
N3C Fe1 N3B 84.74(6)
O6C Fe1 N3A 98.20(6)
N3C Fe1 N3A 90.57(6)
N3B Fe1 N3A 152.19(6)
O6C Fe1 N1 163.87(6)
N3C Fe1 N1 78.89(6)
N3B Fe1 N1 76.95(6)
N3A Fe1 N1 75.25(6)
O6C Fe1 Cl1 100.64(4)
N3C Fe1 Cl1 172.26(4)
N3B Fe1 Cl1 90.19(5)
N3A Fe1 Cl1 91.21(4)
N1 Fe1 Cl1 94.29(4)
C1A N1 C1B 111.82(14)
C1A N1 C1C 109.39(14)
C1B N1 C1C 112.30(14)
C1A N1 Fe1 106.56(10)
C1B N1 Fe1 107.75(11)
C1C N1 Fe1 108.82(11)
N1 C1A C2A 108.87(15)
N3A C2A C7A 121.38(17)
N3A C2A C1A 115.57(16)
C7A C2A C1A 123.03(17)
C4A N3A C2A 118.63(16)
C4A N3A Fe1 124.75(13)
C2A N3A Fe1 116.61(12)
N3A C4A C5A 122.85(18)
C4A C5A C6A 118.36(18)
C7A C6A C5A 119.35(18)
C6A C7A C2A 119.41(18)
N1 C1B C2B 111.20(15)
N3B C2B C7B 121.53(18)
N3B C2B C1B 115.57(16)
C7B C2B C1B 122.88(17)
C4B N3B C2B 118.99(16)
C4B N3B Fe1 123.52(13)
C2B N3B Fe1 117.39(12)
N3B C4B C5B 122.39(19)
C4B C5B C6B 118.62(19)
C5B C6B C7B 119.46(19)
C2B C7B C6B 119.00(19)
N1 C1C C2C 111.86(15)
N3C C2C C1C 107.49(14)
C4C N3C C2C 119.52(16)
C4C N3C Fe1 126.17(13)
C2C N3C Fe1 114.08(12)
N3C C4C C5C 124.98(18)
C10C C5C C6C 119.70(17)
C10C C5C C4C 117.61(18)
C6C C5C C4C 122.69(18)
O6C C6C C7C 119.29(17)
O6C C6C C5C 122.39(16)
C7C C6C C5C 118.31(18)
C6C O6C Fe1 132.70(12)
C8C C7C C6C 120.64(19)
C7C C8C C9C 121.21(19)
C10C C9C C8C 119.23(19)
C9C C10C C5C 120.86(19)
C13 B1 C19 111.82(16)
C13 B1 C7 108.53(16)
C19 B1 C7 111.09(16)
C13 B1 C1 108.50(16)
C19 B1 C1 106.39(16)
C7 B1 C1 110.47(16)
C6 C1 C2 114.83(18)
C6 C1 B1 124.27(17)
C2 C1 B1 120.77(17)
C3 C2 C1 122.9(2)
C4 C3 C2 120.3(2)
C3 C4 C5 118.9(2)
C4 C5 C6 120.4(2)
C5 C6 C1 122.8(2)
C12 C7 C8 114.49(18)
C12 C7 B1 125.74(18)
C8 C7 B1 119.73(17)
C9 C8 C7 123.3(2)
C10 C9 C8 120.2(2)
C11 C10 C9 118.6(2)
C10 C11 C12 120.6(2)
C11 C12 C7 122.8(2)
C14 C13 C18 114.95(19)
C14 C13 B1 123.82(18)
C18 C13 B1 121.23(17)
C15 C14 C13 122.8(2)
C16 C15 C14 120.4(2)
C15 C16 C17 118.8(2)
C16 C17 C18 120.2(2)
C17 C18 C13 122.8(2)
C24 C19 C20 114.28(19)
C24 C19 B1 126.09(18)
C20 C19 B1 119.52(18)
C21 C20 C19 123.7(2)
C22 C21 C20 120.1(2)
C21 C22 C23 118.6(2)
C22 C23 C24 120.7(2)
C19 C24 C23 122.6(2)

loop_
_geom_bond_atom_site_label_1
_geom_bond_atom_site_label_2
_geom_bond_distance
Fe1 O6C 1.8762(13)
Fe1 N3C 2.1158(16)
Fe1 N3B 2.1303(16)
Fe1 N3A 2.1377(15)
Fe1 N1 2.2309(16)
Fe1 Cl1 2.2868(8)
N1 C1A 1.484(2)
N1 C1B 1.485(2)
N1 C1C 1.490(2)
C1A C2A 1.503(3)
C2A N3A 1.353(2)
C2A C7A 1.383(3)
N3A C4A 1.343(2)
C4A C5A 1.377(3)
C5A C6A 1.386(3)
C6A C7A 1.380(3)
C1B C2B 1.510(3)
C2B N3B 1.351(2)
C2B C7B 1.380(3)
N3B C4B 1.338(2)
C4B C5B 1.378(3)
C5B C6B 1.381(3)
C6B C7B 1.383(3)
C1C C2C 1.519(3)
C2C N3C 1.475(2)
N3C C4C 1.284(2)
C4C C5C 1.446(3)
C5C C10C 1.403(3)
C5C C6C 1.413(3)
C6C O6C 1.334(2)
C6C C7C 1.401(3)
C7C C8C 1.381(3)
C8C C9C 1.383(3)
C9C C10C 1.380(3)
B1 C13 1.645(3)
B1 C19 1.648(3)
B1 C7 1.656(3)
B1 C1 1.656(3)
C1 C6 1.399(3)
C1 C2 1.404(3)
C2 C3 1.389(3)
C3 C4 1.378(3)
C4 C5 1.379(3)
C5 C6 1.392(3)
C7 C12 1.395(3)
C7 C8 1.408(3)
C8 C9 1.384(3)
C9 C10 1.382(3)
C10 C11 1.376(3)
C11 C12 1.395(3)
C13 C14 1.403(3)
C13 C18 1.403(3)
C14 C15 1.395(3)
C15 C16 1.377(3)
C16 C17 1.389(3)
C17 C18 1.393(3)
C19 C24 1.397(3)
C19 C20 1.405(3)
C20 C21 1.386(3)
C21 C22 1.377(3)
C22 C23 1.377(3)
C23 C24 1.400(3)
